data_2204941
loop_
_publ_author_name
'Zhang, Shu-Ping'
'You, Zhong-Lu'
'Shao, Si-Chang'
'Zhu, Hai-Liang'

_publ_section_title
;
 4-(3-Methylphenyl)-3,5-di-2-pyridyl-4<i>H</i>-1,2,4-triazole
;
_journal_issue 1
_journal_name_full 'Acta Crystallographica Section E'
_journal_page_first o27
_journal_page_last o28
_journal_paper_doi 10.1107/S1600536804031319
_journal_volume 61
_journal_year 2005
_chemical_formula_iupac 'C19 H15 N5'
_chemical_formula_moiety 'C19 H15 N5'
_chemical_formula_sum 'C19 H15 N5'
_chemical_formula_weight 313.36
_chemical_name_systematic
;
4-(3-Methylphenyl)-3,5-di-2-pyridyl-4H-1,2,4-triazole
;
_space_group_IT_number 14
_symmetry_cell_setting monoclinic
_symmetry_space_group_name_Hall '-P 2ybc'
_symmetry_space_group_name_H-M 'P 1 21/c 1'
_atom_sites_solution_hydrogens geom
_atom_sites_solution_primary direct
_atom_sites_solution_secondary difmap
_audit_creation_method SHELXL-97
_cell_angle_alpha 90.00
_cell_angle_beta 125.400(10)
_cell_angle_gamma 90.00
_cell_formula_units_Z 4
_cell_length_a 11.2290(10)
_cell_length_b 9.2070(10)
_cell_length_c 19.0860(10)
_cell_measurement_reflns_used 581
_cell_measurement_temperature 293(2)
_cell_measurement_theta_max 23.12
_cell_measurement_theta_min 2.22
_cell_volume 1608.4(3)
_computing_cell_refinement SMART
_computing_data_collection 'SMART (Bruker, 1998)'
_computing_data_reduction 'SAINT (Bruker, 1998)'
_computing_molecular_graphics 'SHELXTL (Sheldrick, 1997b)'
_computing_publication_material SHELXTL
_computing_structure_refinement 'SHELXL97 (Sheldrick, 1997a)'
_computing_structure_solution 'SHELXS97 (Sheldrick, 1997a)'
_diffrn_ambient_temperature 293(2)
_diffrn_measured_fraction_theta_full 0.968
_diffrn_measured_fraction_theta_max 0.968
_diffrn_measurement_device_type 'Bruker SMART CCD area-detector'
_diffrn_measurement_method \w
_diffrn_radiation_monochromator graphite
_diffrn_radiation_source 'fine-focus sealed tube'
_diffrn_radiation_type MoK\a
_diffrn_radiation_wavelength 0.71073
_diffrn_reflns_av_R_equivalents 0.0534
_diffrn_reflns_av_sigmaI/netI 0.0793
_diffrn_reflns_limit_h_max 13
_diffrn_reflns_limit_h_min -13
_diffrn_reflns_limit_k_max 10
_diffrn_reflns_limit_k_min -11
_diffrn_reflns_limit_l_max 23
_diffrn_reflns_limit_l_min -11
_diffrn_reflns_number 6850
_diffrn_reflns_theta_full 25.50
_diffrn_reflns_theta_max 25.50
_diffrn_reflns_theta_min 2.23
_diffrn_standards_decay_% 0
_diffrn_standards_interval_count 0
_diffrn_standards_interval_time 0
_diffrn_standards_number 0
_exptl_absorpt_coefficient_mu 0.081
_exptl_absorpt_correction_T_max 0.982
_exptl_absorpt_correction_T_min 0.974
_exptl_absorpt_correction_type multi-scan
_exptl_absorpt_process_details '(SADABS; Sheldrick, 1996)'
_exptl_crystal_colour colourless
_exptl_crystal_density_diffrn 1.294
_exptl_crystal_density_method 'not measured'
_exptl_crystal_description block
_exptl_crystal_F_000 656
_exptl_crystal_size_max 0.32
_exptl_crystal_size_mid 0.28
_exptl_crystal_size_min 0.22
_refine_diff_density_max 0.174
_refine_diff_density_min -0.148
_refine_ls_extinction_method none
_refine_ls_goodness_of_fit_ref 1.010
_refine_ls_hydrogen_treatment mixed
_refine_ls_matrix_type full
_refine_ls_number_parameters 234
_refine_ls_number_reflns 2896
_refine_ls_number_restraints 8
_refine_ls_restrained_S_all 1.009
_refine_ls_R_factor_all 0.1261
_refine_ls_R_factor_gt 0.0644
_refine_ls_shift/su_max 0.000
_refine_ls_shift/su_mean 0.000
_refine_ls_structure_factor_coef Fsqd
_refine_ls_weighting_details 'calc w = 1/[\s^2^(Fo^2^)+(0.0468P)^2^] where P = (Fo^2^+2Fc^2^)/3'
_refine_ls_weighting_scheme calc
_refine_ls_wR_factor_gt 0.1128
_refine_ls_wR_factor_ref 0.1357
_reflns_number_gt 1601
_reflns_number_total 2896
_reflns_threshold_expression I>2\s(I)
_cod_data_source_file ob6446.cif
_cod_data_source_block I
_cod_depositor_comments
;
The following automatic conversions were performed:
'_symmetry_cell_setting' value 'Monoclinic' changed to 'monoclinic'
according to '/home/saulius/struct/CIF-dictionaries/cif_core.dic'
dictionary named 'cif_core.dic' version 2.4.1 from 2010-06-29.

Automatic conversion script
Id: cif_fix_enum 1527 2010-12-29 10:47:43Z saulius 

The following automatic conversions were performed:

'_symmetry_cell_setting' value 'Monoclinic' changed to 'monoclinic'
according to /home/saulius/struct/CIF-dictionaries/cif_core.dic
dictionary named 'cif_core.dic' version 2.4.1 from 2010-06-29.

Automatic conversion script
Id: cif_fix_values 1715 2011-07-08 13:25:40Z adriana 
;
_cod_original_cell_volume 1608.5(3)
_cod_original_sg_symbol_H-M 'P 21/c'
_cod_database_code 2204941

loop_
_symmetry_equiv_pos_as_xyz
'x, y, z'
'-x, y+1/2, -z+1/2'
'-x, -y, -z'
'x, -y-1/2, z-1/2'

loop_
_atom_site_label
_atom_site_fract_x
_atom_site_fract_y
_atom_site_fract_z
_atom_site_U_iso_or_equiv
_atom_site_adp_type
_atom_site_calc_flag
_atom_site_refinement_flags
_atom_site_occupancy
_atom_site_disorder_assembly
_atom_site_disorder_group
_atom_site_type_symbol
N1 0.5730(3) 0.3450(3) 0.97975(19) 0.0595(9) Uani d PD 0.50 A 1 N
C2 0.6646(3) 0.1021(3) 1.01007(17) 0.0470(7) Uani d PD 0.50 A 1 C
H2 0.657(6) 0.0035(14) 0.999(3) 0.07(2) Uiso d PD 0.50 . . H
N1' 0.6646(3) 0.1021(3) 1.01007(17) 0.0470(7) Uani d P 0.50 A 2 N
C2' 0.5730(3) 0.3450(3) 0.97975(19) 0.0595(9) Uani d PD 0.50 A 2 C
H2' 0.495(3) 0.408(4) 0.9443(17) 0.027(14) Uiso d PD 0.50 . . H
N2 0.2896(3) 0.2008(3) 0.86381(15) 0.0473(7) Uani d . 1 . . N
N3 0.1815(3) 0.1216(3) 0.79317(16) 0.0494(7) Uani d . 1 . . N
N4 0.2357(3) -0.1012(3) 0.66329(16) 0.0533(7) Uani d . 1 . . N
N5 0.3959(2) 0.0341(3) 0.83495(14) 0.0391(6) Uani d . 1 . . N
C1 0.5580(3) 0.1986(3) 0.96183(18) 0.0425(7) Uani d D 1 . . C
C3 0.7919(4) 0.1527(5) 1.0796(2) 0.0598(10) Uani d D 1 . . C
H3 0.865(2) 0.084(2) 1.1108(16) 0.058(10) Uiso d D 1 . . H
C4 0.8151(4) 0.2971(4) 1.1025(2) 0.0643(10) Uani d . 1 A . C
H4 0.9036 0.3288 1.1511 0.077 Uiso calc R 1 . . H
C5 0.7040(4) 0.3920(5) 1.0517(2) 0.0676(11) Uani d D 1 . . C
H5 0.711(4) 0.4907(16) 1.066(2) 0.117(17) Uiso d D 1 . . H
C6 0.4156(3) 0.1476(3) 0.88767(18) 0.0398(7) Uani d . 1 A . C
C7 0.2477(3) 0.0232(3) 0.77676(18) 0.0408(8) Uani d . 1 . . C
C8 0.1697(3) -0.0762(3) 0.70232(18) 0.0409(7) Uani d . 1 . . C
C9 0.0355(3) -0.1326(3) 0.6741(2) 0.0505(9) Uani d . 1 . . C
H9 -0.0054 -0.1142 0.7039 0.061 Uiso calc R 1 . . H
C10 -0.0371(3) -0.2166(4) 0.6012(2) 0.0599(10) Uani d . 1 . . C
H10 -0.1285 -0.2551 0.5803 0.072 Uiso calc R 1 . . H
C11 0.0275(3) -0.2426(4) 0.5598(2) 0.0638(10) Uani d . 1 . . C
H11 -0.0193 -0.2987 0.5101 0.077 Uiso calc R 1 . . H
C12 0.1633(3) -0.1839(4) 0.5931(2) 0.0642(10) Uani d . 1 . . C
H12 0.2070 -0.2033 0.5650 0.077 Uiso calc R 1 . . H
C13 0.5062(3) -0.0530(3) 0.83847(17) 0.0400(7) Uani d . 1 . . C
C14 0.5840(3) 0.0047(3) 0.81034(17) 0.0449(8) Uani d . 1 . . C
H14 0.5666 0.1001 0.7907 0.054 Uiso calc R 1 . . H
C15 0.6874(3) -0.0760(4) 0.8105(2) 0.0509(9) Uani d . 1 . . C
C16 0.7130(3) -0.2154(4) 0.8422(2) 0.0622(10) Uani d . 1 . . C
H16 0.7832 -0.2716 0.8436 0.075 Uiso calc R 1 . . H
C17 0.6366(4) -0.2735(4) 0.8719(2) 0.0662(10) Uani d . 1 . . C
H17 0.6562 -0.3677 0.8933 0.079 Uiso calc R 1 . . H
C18 0.5314(3) -0.1924(3) 0.86989(18) 0.0527(8) Uani d . 1 . . C
H18 0.4789 -0.2310 0.8893 0.063 Uiso calc R 1 . . H
C19 0.7672(4) -0.0144(4) 0.7749(2) 0.0884(13) Uani d . 1 . . C
H19A 0.8656 -0.0505 0.8078 0.133 Uiso calc R 1 . . H
H19B 0.7686 0.0896 0.7783 0.133 Uiso calc R 1 . . H
H19C 0.7180 -0.0435 0.7160 0.133 Uiso calc R 1 . . H

loop_
_atom_site_aniso_label
_atom_site_aniso_U_11
_atom_site_aniso_U_22
_atom_site_aniso_U_33
_atom_site_aniso_U_12
_atom_site_aniso_U_13
_atom_site_aniso_U_23
N1 0.057(2) 0.057(2) 0.066(2) 0.0056(18) 0.0361(18) -0.0053(18)
C2 0.0472(17) 0.045(2) 0.0432(17) 0.0003(16) 0.0231(15) 0.0000(16)
N1' 0.0472(17) 0.045(2) 0.0432(17) 0.0003(16) 0.0231(15) 0.0000(16)
C2' 0.057(2) 0.057(2) 0.066(2) 0.0056(18) 0.0361(18) -0.0053(18)
N2 0.0457(14) 0.0488(17) 0.0492(16) 0.0055(13) 0.0285(14) -0.0018(14)
N3 0.0421(14) 0.0555(18) 0.0509(16) 0.0028(14) 0.0271(14) 0.0005(14)
N4 0.0476(15) 0.073(2) 0.0444(16) -0.0100(14) 0.0296(14) -0.0065(15)
N5 0.0359(13) 0.0431(15) 0.0399(14) 0.0026(12) 0.0228(12) 0.0005(12)
C1 0.0482(18) 0.042(2) 0.0457(18) -0.0014(16) 0.0320(16) -0.0052(17)
C3 0.055(2) 0.072(3) 0.046(2) 0.005(2) 0.0259(19) 0.010(2)
C4 0.055(2) 0.079(3) 0.052(2) -0.016(2) 0.0278(19) -0.012(2)
C5 0.065(3) 0.065(3) 0.072(3) -0.012(2) 0.039(2) -0.020(2)
C6 0.0452(17) 0.0402(19) 0.0411(18) 0.0034(16) 0.0291(15) 0.0000(15)
C7 0.0386(16) 0.046(2) 0.0426(18) 0.0008(15) 0.0260(16) 0.0045(16)
C8 0.0357(16) 0.047(2) 0.0394(17) 0.0038(15) 0.0214(15) 0.0068(15)
C9 0.0369(17) 0.064(2) 0.050(2) 0.0012(16) 0.0252(16) 0.0044(18)
C10 0.0377(17) 0.074(3) 0.057(2) -0.0070(18) 0.0212(18) 0.002(2)
C11 0.054(2) 0.082(3) 0.044(2) -0.013(2) 0.0221(18) -0.0124(19)
C12 0.061(2) 0.090(3) 0.046(2) -0.008(2) 0.0335(19) -0.011(2)
C13 0.0360(16) 0.043(2) 0.0357(17) 0.0026(15) 0.0180(14) -0.0061(15)
C14 0.0395(16) 0.048(2) 0.0437(18) 0.0010(15) 0.0219(15) -0.0045(15)
C15 0.0403(17) 0.061(2) 0.051(2) -0.0070(18) 0.0266(16) -0.0211(18)
C16 0.046(2) 0.075(3) 0.057(2) 0.012(2) 0.0252(18) -0.017(2)
C17 0.079(2) 0.051(2) 0.058(2) 0.021(2) 0.033(2) 0.0025(18)
C18 0.062(2) 0.046(2) 0.053(2) 0.0039(18) 0.0349(18) -0.0029(18)
C19 0.075(3) 0.100(3) 0.119(3) -0.018(2) 0.073(3) -0.034(3)

loop_
_atom_type_symbol
_atom_type_description
_atom_type_scat_dispersion_real
_atom_type_scat_dispersion_imag
_atom_type_scat_source
C C 0.0033 0.0016 'International Tables Vol C Tables 4.2.6.8 and 6.1.1.4'
H H 0.0000 0.0000 'International Tables Vol C Tables 4.2.6.8 and 6.1.1.4'
N N 0.0061 0.0033 'International Tables Vol C Tables 4.2.6.8 and 6.1.1.4'

loop_
_geom_angle_atom_site_label_1
_geom_angle_atom_site_label_2
_geom_angle_atom_site_label_3
_geom_angle
_geom_angle_publ_flag
C1 N1 C5 117.5(3) ?
C1 N1 H2' 120(3) ?
C5 N1 H2' 123(3) ?
C1 C2 C3 117.6(3) ?
C1 C2 H2 125(4) ?
C3 C2 H2 118(4) ?
C6 N2 N3 107.7(2) y
C7 N3 N2 107.1(2) y
C12 N4 C8 116.5(3) y
C7 N5 C6 104.7(2) y
C7 N5 C13 127.1(2) y
C6 N5 C13 128.1(2) y
C2 C1 N1 123.2(3) ?
C2 C1 C6 119.4(3) ?
N1 C1 C6 117.4(3) ?
C2 C3 C4 122.9(3) ?
C2 C3 H3 115.5(18) ?
C4 C3 H3 121.5(18) ?
C5 C4 C3 117.8(3) ?
C5 C4 H4 121.1 ?
C3 C4 H4 121.1 ?
C4 C5 N1 121.1(4) ?
C4 C5 H5 122(3) ?
N1 C5 H5 117(2) ?
N2 C6 N5 110.3(2) ?
N2 C6 C1 124.9(3) ?
N5 C6 C1 124.8(2) ?
N3 C7 N5 110.1(3) ?
N3 C7 C8 123.5(3) ?
N5 C7 C8 126.3(3) ?
N4 C8 C9 123.4(3) ?
N4 C8 C7 115.5(3) ?
C9 C8 C7 121.1(3) ?
C10 C9 C8 118.9(3) ?
C10 C9 H9 120.6 ?
C8 C9 H9 120.6 ?
C11 C10 C9 118.8(3) ?
C11 C10 H10 120.6 ?
C9 C10 H10 120.6 ?
C10 C11 C12 118.7(3) ?
C10 C11 H11 120.7 ?
C12 C11 H11 120.7 ?
N4 C12 C11 123.8(3) ?
N4 C12 H12 118.1 ?
C11 C12 H12 118.1 ?
C14 C13 C18 121.1(3) ?
C14 C13 N5 119.4(3) ?
C18 C13 N5 119.6(3) ?
C13 C14 C15 121.2(3) ?
C13 C14 H14 119.4 ?
C15 C14 H14 119.4 ?
C16 C15 C14 117.8(3) ?
C16 C15 C19 121.2(3) ?
C14 C15 C19 121.0(3) ?
C15 C16 C17 121.3(3) ?
C15 C16 H16 119.3 ?
C17 C16 H16 119.3 ?
C18 C17 C16 120.3(3) ?
C18 C17 H17 119.8 ?
C16 C17 H17 119.8 ?
C13 C18 C17 118.3(3) ?
C13 C18 H18 120.9 ?
C17 C18 H18 120.9 ?
C15 C19 H19A 109.5 ?
C15 C19 H19B 109.5 ?
H19A C19 H19B 109.5 ?
C15 C19 H19C 109.5 ?
H19A C19 H19C 109.5 ?
H19B C19 H19C 109.5 ?

loop_
_geom_bond_atom_site_label_1
_geom_bond_atom_site_label_2
_geom_bond_distance
_geom_bond_publ_flag
N1 C1 1.377(4) ?
N1 C5 1.377(4) ?
N1 H2' 0.935(10) ?
C2 C1 1.339(4) ?
C2 C3 1.351(4) ?
C2 H2 0.924(10) ?
N2 C6 1.304(3) y
N2 N3 1.388(3) y
N3 C7 1.320(3) y
N4 C12 1.331(4) y
N4 C8 1.340(3) y
N5 C7 1.368(3) y
N5 C6 1.377(3) y
N5 C13 1.444(3) y
C1 C6 1.469(4) ?
C3 C4 1.376(4) ?
C3 H3 0.929(10) ?
C4 C5 1.363(4) ?
C4 H4 0.9300 ?
C5 H5 0.940(10) ?
C7 C8 1.477(4) ?
C8 C9 1.375(4) ?
C9 C10 1.372(4) ?
C9 H9 0.9300 ?
C10 C11 1.368(4) ?
C10 H10 0.9300 ?
C11 C12 1.377(4) ?
C11 H11 0.9300 ?
C12 H12 0.9300 ?
C13 C14 1.370(4) ?
C13 C18 1.375(4) ?
C14 C15 1.377(4) ?
C14 H14 0.9300 ?
C15 C16 1.376(4) ?
C15 C19 1.514(4) ?
C16 C17 1.380(4) ?
C16 H16 0.9300 ?
C17 C18 1.380(4) ?
C17 H17 0.9300 ?
C18 H18 0.9300 ?
C19 H19A 0.9600 ?
C19 H19B 0.9600 ?
C19 H19C 0.9600 ?

loop_
_geom_torsion_atom_site_label_1
_geom_torsion_atom_site_label_2
_geom_torsion_atom_site_label_3
_geom_torsion_atom_site_label_4
_geom_torsion
C6 N2 N3 C7 -0.4(3)
C3 C2 C1 N1 0.3(2)
C3 C2 C1 C6 -177.4(2)
C5 N1 C1 C2 -0.9(4)
C5 N1 C1 C6 176.8(3)
C1 C2 C3 C4 0.4(3)
C2 C3 C4 C5 -0.5(5)
C3 C4 C5 N1 -0.1(5)
C1 N1 C5 C4 0.8(5)
N3 N2 C6 N5 0.0(3)
N3 N2 C6 C1 -178.2(2)
C7 N5 C6 N2 0.4(3)
C13 N5 C6 N2 179.2(3)
C7 N5 C6 C1 178.6(3)
C13 N5 C6 C1 -2.5(4)
C2 C1 C6 N2 142.2(3)
N1 C1 C6 N2 -35.6(4)
C2 C1 C6 N5 -35.8(3)
N1 C1 C6 N5 146.3(3)
N2 N3 C7 N5 0.7(3)
N2 N3 C7 C8 -175.7(2)
C6 N5 C7 N3 -0.7(3)
C13 N5 C7 N3 -179.5(3)
C6 N5 C7 C8 175.6(3)
C13 N5 C7 C8 -3.3(4)
C12 N4 C8 C9 0.9(4)
C12 N4 C8 C7 -176.3(3)
N3 C7 C8 N4 140.6(3)
N5 C7 C8 N4 -35.2(4)
N3 C7 C8 C9 -36.7(4)
N5 C7 C8 C9 147.5(3)
N4 C8 C9 C10 -1.4(5)
C7 C8 C9 C10 175.7(3)
C8 C9 C10 C11 0.8(5)
C9 C10 C11 C12 0.3(5)
C8 N4 C12 C11 0.3(5)
C10 C11 C12 N4 -0.9(5)
C7 N5 C13 C14 103.8(3)
C6 N5 C13 C14 -74.8(4)
C7 N5 C13 C18 -76.1(4)
C6 N5 C13 C18 105.2(3)
C18 C13 C14 C15 1.6(4)
N5 C13 C14 C15 -178.3(2)
C13 C14 C15 C16 -1.7(4)
C13 C14 C15 C19 176.6(3)
C14 C15 C16 C17 0.7(5)
C19 C15 C16 C17 -177.7(3)
C15 C16 C17 C18 0.4(5)
C14 C13 C18 C17 -0.5(4)
N5 C13 C18 C17 179.5(3)
C16 C17 C18 C13 -0.5(5)
